data_2009580
loop_
_publ_author_name
'Liou, L.-S.'
'Liu, C.-P.'
'Wang, J.-C.'

_publ_section_title
;
 The monoclinic phase [Au~2~(C~25~H~22~P~2~)~2~]Cl~2~.2CH~3~CN
;
_journal_issue 4
_journal_name_full 'Acta Crystallographica Section C'
_journal_page_first 538
_journal_page_last 540
_journal_paper_doi 10.1107/S0108270193009308
_journal_volume 50
_journal_year 1994
_chemical_formula_moiety 'C50 H44 Au2 P4 , 2Cl1 , 2C2 N1'
_chemical_formula_sum 'C54 H50 Au2 Cl2 N2 P4'
_chemical_formula_weight 1305.6
_symmetry_cell_setting monoclinic
_symmetry_space_group_name_Hall '-P 2ybc'
_symmetry_space_group_name_H-M 'P 1 21/c 1'
_atom_type_scat_source IntTabIV
_cell_angle_alpha 90.
_cell_angle_beta 113.50(2)
_cell_angle_gamma 90.
_cell_formula_units_Z 2
_cell_length_a 12.341(2)
_cell_length_b 19.580(2)
_cell_length_c 11.464(3)
_cell_measurement_reflns_used 36
_cell_measurement_temperature 298
_cell_measurement_theta_max 14
_cell_measurement_theta_min 9
_cell_volume 2540.4(9)
_diffrn_measurement_device 'Siemens P4'
_diffrn_measurement_method \q/2\q
_diffrn_radiation_type MoK\a
_diffrn_radiation_wavelength 0.71073
_diffrn_reflns_av_R_equivalents 0.0274
_diffrn_reflns_limit_h_max 14
_diffrn_reflns_limit_h_min 0
_diffrn_reflns_limit_k_max 24
_diffrn_reflns_limit_k_min 0
_diffrn_reflns_limit_l_max 15
_diffrn_reflns_limit_l_min -15
_diffrn_reflns_number 4830
_diffrn_reflns_theta_max 25
_diffrn_standards_decay_% 2
_diffrn_standards_interval_count 500
_diffrn_standards_number 3
_exptl_absorpt_coefficient_mu 6.037
_exptl_absorpt_correction_T_max 0.1460
_exptl_absorpt_correction_T_min 0.0922
_exptl_absorpt_correction_type 'empirical (\y scan)'
_exptl_crystal_colour colorless
_exptl_crystal_density_diffrn 1.707
_exptl_crystal_description irregular
_exptl_crystal_size_max 0.25
_exptl_crystal_size_mid 0.2
_exptl_crystal_size_min 0.2
_refine_diff_density_max 1.40
_refine_diff_density_min -0.82
_refine_ls_goodness_of_fit_obs 0.61
_refine_ls_hydrogen_treatment noref
_refine_ls_number_parameters 229
_refine_ls_number_reflns 2501
_refine_ls_R_factor_obs 0.0362
_refine_ls_shift/esd_max 0.00
_refine_ls_structure_factor_coef F
_refine_ls_weighting_details 'w = 1/[\s^2^(F~o~) + 0.0026F^2^]'
_refine_ls_weighting_scheme calc
_refine_ls_wR_factor_obs 0.0433
_reflns_number_observed 2506
_reflns_number_total 4446
_reflns_observed_criterion I>3\s(I)
_cod_data_source_file al1054.cif
_cod_data_source_block al1054_structure_1_of_1
_cod_depositor_comments
;
The following automatic conversions were performed:

'_refine_ls_weighting_scheme' value '1/[\s^2^(F~o~) + 0.0026F^2^]'
was changed to 'calc'. New tag '_refine_ls_weighting_details' was
created. The value of the new tag was set to 'w = 1/[\s^2^(F~o~) +
0.0026F^2^]'.

Automatic conversion script
Id: cif_fix_values 3143 2015-03-26 13:38:13Z robertas 
;
_cod_original_cell_volume 2540.3(7)
_cod_original_sg_symbol_H-M 'P 21/c'
_cod_original_formula_sum 'C54 H40 Au2 Cl2 N2 P4'
_cod_database_code 2009580

loop_
_atom_site_label
_atom_site_fract_x
_atom_site_fract_y
_atom_site_fract_z
_atom_site_U_iso_or_equiv
_atom_site_attached_hydrogens
Au1 .10221(4) .04283(2) .08287(4) .0363(2) 0
Cl1 .1656(3) .04996(16) -.1393(3) .0504(12) 0
P1 -.0103(2) .14013(13) -.0035(3) .0320(10) 0
P2 .1937(2) -.04906(14) .2083(2) .0304(10) 0
C1 .0977(9) -.1251(5) .1759(9) .032(4) 0
C12 .3993(6) -.1289(4) .2877(6) .042(5) 0
C13 .5018 -.1535 .2787 .060(6) 0
C14 .5358 -.1288 .1842 .061(6) 0
C15 .4673 -.0796 .0986 .060(7) 0
C16 .3648 -.0550 .1076 .044(5) 0
C11 .3308 -.0796 .2021 .034(4) 0
C22 .1347(4) -.0344(4) .4167(6) .043(4) 0
C23 .1573 -.0215 .5439 .051(6) 0
C24 .2725 -.0087 .6307 .039(4) 0
C25 .3651 -.0089 .5902 .050(5) 0
C26 .3426 -.0218 .4630 .045(5) 0
C21 .2274 -.0346 .3762 .033(4) 0
C32 .1272(7) .2232(3) -.0876(7) .058(6) 0
C33 .1887 .2828 -.0890 .066(7) 0
C34 .1912 .3370 -.0092 .070(7) 0
C35 .1323 .3317 .0721 .064(7) 0
C36 .0709 .2721 .0735 .049(5) 0
C31 .0684 .2179 -.0064 .038(4) 0
C42 -.2025(7) .2130(4) .0011(6) .055(6) 0
C43 -.2819 .2327 .0538 .064(6) 0
C44 -.2736 .2045 .1687 .064(7) 0
C45 -.1858 .1565 .2310 .079(9) 0
C46 -.1064 .1369 .1783 .057(6) 0
C41 -.1147 .1651 .0634 .037(4) 0
N1 -.5446(18) .3304(10) -.127(2) .151(7) 0
C3 -.5770(18) .3447(10) -.233(2) .104(6) 0
C2 -.5979(19) .3561(11) -.360(2) .127(7) 3
H1a .0433 -.1197 .2141 .080 0
H1b .1458 -.1646 .2072 .080 0
H12 .3758 -.1459 .3526 .080 0
H13 .5488 -.1875 .3374 .080 0
H14 .6063 -.1458 .1779 .080 0
H15 .4908 -.0625 .0336 .080 0
H16 .3178 -.0210 .0448 .080 0
H22 .0554 -.0432 .3571 .080 0
H23 .0936 -.0213 .5720 .080 0
H24 .2880 .0003 .7184 .080 0
H25 .4445 .0 .6499 .080 0
H26 .4063 -.0219 .4351 .080 0
H32 .1254 .1858 -.1425 .080 0
H33 .2290 .2864 -.1451 .080 0
H34 .2333 .3781 -.0104 .080 0
H35 .1340 .3692 .1269 .080 0
H36 .0304 .2685 .1294 .080 0
H42 -.2083 .2325 -.0781 .080 0
H43 -.3423 .2657 .0110 .080 0
H44 -.3282 .2179 .2051 .080 0
H45 -.1800 .1370 .3101 .080 0
H46 -.0460 .1039 .2211 .080 0

loop_
_geom_angle_atom_site_label_1
_geom_angle_atom_site_label_2
_geom_angle_atom_site_label_3
_geom_angle
_geom_angle_publ_flag
P1 Au1 P2 164.90(10) yes
P2 Au1 Au1' 92.20(10) yes
Au1 P1 C41 116.4(3) yes
Au1 P1 C1' 108.5(3) yes
C31 P1 C1' 101.6(4) yes
Au1 P2 C11 117.7(3) yes
Au1 P2 C21 112.8(3) yes
C11 P2 C21 105.5(3) yes
P2 C11 C16 119.2(2) yes
P2 C21 C26 121.3(2) yes
P1 C31 C36 120.0(3) yes
P1 C41 C46 119.7(2) yes
P1 Au1 Au1' 88.90(10) yes
Au1 P1 C31 117.5(3) yes
C31 P1 C41 104.9(4) yes
C41 P1 C1' 106.5(4) yes
Au1 P2 C1 112.9(3) yes
C1 P2 C11 105.0(4) yes
C1 P2 C21 101.3(4) yes
P2 C11 C12 120.8(2) yes
P2 C21 C22 118.7(2) yes
P1 C31 C32 120.0(3) yes
P1 C41 C42 120.3(2) yes
N1 C3 C2 170(3) yes

loop_
_geom_bond_atom_site_label_1
_geom_bond_atom_site_label_2
_geom_bond_distance
_geom_bond_publ_flag
Au1 Au1' 2.9940(10) yes
Au1 P2 2.299(3) yes
P1 C41 1.810(10) yes
P2 C1 1.846(10) yes
P2 C21 1.823(7) yes
C3 C2 1.39(4) yes
Au1 P1 2.332(3) yes
Au1 Cl1 2.951(4) yes
P1 C31 1.812(8) yes
P2 C11 1.822(9) yes
N1 C3 1.15(3) yes
